data_9004450
loop_
_publ_author_name
'Grice, J. D.'
'Chao, G. Y.'

_publ_section_title
;
 Horvathite-(Y), rare-earth fluorocarbonate, a new mineral
 species from Mont Saint-Hilaire, Quebec
;
_journal_name_full 'The Canadian Mineralogist'
_journal_page_first 743
_journal_page_last 749
_journal_volume 35
_journal_year 1997
_chemical_compound_source 'Mont Saint-Hilaire, Quebec, Canada'
_chemical_formula_sum 'C F2 Na O3 Y'
_chemical_name_mineral Horvathite-(Y)
_space_group_IT_number 62
_symmetry_space_group_name_Hall '-P 2n 2a'
_symmetry_space_group_name_H-M 'P m c n'
_cell_angle_alpha 90
_cell_angle_beta 90
_cell_angle_gamma 90
_cell_length_a 6.959
_cell_length_b 9.170
_cell_length_c 6.301
_cell_formula_units_Z 4
_cell_volume 402.092
_database_code_amcsd 0005523
_exptl_crystal_density_diffrn 3.467
_cod_original_formula_sum 'Na Y C O3 F2'
_cod_database_code 9004450

loop_
_space_group_symop_operation_xyz
x,y,z
1/2-x,y,z
1/2+x,-y,-z
1/2+x,1/2+y,1/2-z
1/2-x,1/2-y,1/2+z
x,1/2-y,1/2+z
-x,1/2+y,1/2-z
-x,-y,-z

loop_
_atom_site_label
_atom_site_fract_x
_atom_site_fract_y
_atom_site_fract_z
_atom_site_U_iso_or_equiv
Na 0.25000 0.21750 0.17110 0.02300
Y 0.75000 0.42143 -0.01305 0.00920
C 0.75000 0.05900 0.04010 0.01400
O1 0.25000 -0.18560 -0.13090 0.01900
O2 0.75000 0.45540 0.34210 0.02600
O3 0.25000 0.05080 -0.16250 0.02200
F 0.56070 0.63000 0.04200 0.01800

loop_
_cod_related_entry_id
_cod_related_entry_database
_cod_related_entry_code
1 AMCSD 0005523
